data_4068952
loop_
_publ_author_name
'Chen, Fapu'
'Kapon, Moshe'
'Woollins, J. Derek'
'Eisen, Moris S.'

_publ_section_title
;
 Bis(imidodithiodiphosphinato) Titanium and Zirconium Complexes:
 Synthesis, Characterization, and Their Catalytic Activity in the
 Polymerization of \a-Olefins
;
_journal_issue 8
_journal_name_full Organometallics
_journal_page_first 2391
_journal_paper_doi 10.1021/om801176a
_journal_volume 28
_journal_year 2009
_chemical_formula_moiety '(C56 H60 N4 P4 S4 Zr).1.56(C7 H8)'
_chemical_formula_sum 'C66.92 H72.48 N4 P4 S4 Zr'
_chemical_formula_weight 1276.10
_chemical_name_systematic
; 
 ? 
;
_space_group_IT_number 15
_symmetry_cell_setting monoclinic
_symmetry_space_group_name_Hall '-C 2yc'
_symmetry_space_group_name_H-M 'C 1 2/c 1'
_atom_sites_solution_hydrogens geom
_atom_sites_solution_primary direct
_atom_sites_solution_secondary difmap
_audit_creation_method SHELXL-97
_cell_angle_alpha 90.00
_cell_angle_beta 90.823(2)
_cell_angle_gamma 90.00
_cell_formula_units_Z 8
_cell_length_a 46.952(7)
_cell_length_b 14.9921(5)
_cell_length_c 19.0567(7)
_cell_measurement_reflns_used 13529
_cell_measurement_temperature 230.0(1)
_cell_measurement_theta_max 27.485
_cell_measurement_theta_min 1.018
_cell_volume 13413(2)
_computing_cell_refinement 'HKL Scalepack (Otwinowski & Minor 1997)'
_computing_data_collection 'Nonius (1997), KappaCCD Collect Program'
_computing_data_reduction
;
HKL Denzo and Scalepack (Otwinowski & Minor 1997)
;
_computing_molecular_graphics
;
Molecular Structure Corporation (1999). 
ORTEP. TEXRAY Structure Analysis Package. 
MSC, 3200 Research Forest Drive, The 
Woodlands,TX 77381, USA.
;
_computing_publication_material 'SHELXL-97 (Sheldrick, 1997)'
_computing_structure_refinement 'SHELXL-97 (Sheldrick, 1997)'
_computing_structure_solution
;
S.Mackay, C.J.Gilmore, C.Edwards, M. Tremayne, N. Stuart, K.Shankland 
"maXus": a computer program for the solution and refinement of crystal 
structures from diffraction data University of Glasgow, Scotland, UK, 
Nonius BV, Delft, The Netherlands and MacScience Co. Ltd.,
Yokohama, Japan (1998)
;
_diffrn_ambient_temperature 230.0(1)
_diffrn_measured_fraction_theta_full 0.992
_diffrn_measured_fraction_theta_max 0.992
_diffrn_measurement_device_type KappaCCD
_diffrn_measurement_method CCD
_diffrn_radiation_monochromator graphite
_diffrn_radiation_source 'fine-focus sealed tube'
_diffrn_radiation_type MoK\a
_diffrn_radiation_wavelength 0.71070
_diffrn_reflns_av_R_equivalents 0.0000
_diffrn_reflns_av_sigmaI/netI 0.0699
_diffrn_reflns_limit_h_max 55
_diffrn_reflns_limit_h_min 0
_diffrn_reflns_limit_k_max 17
_diffrn_reflns_limit_k_min 0
_diffrn_reflns_limit_l_max 21
_diffrn_reflns_limit_l_min -22
_diffrn_reflns_number 11790
_diffrn_reflns_theta_full 25.05
_diffrn_reflns_theta_max 25.05
_diffrn_reflns_theta_min 1.78
_exptl_absorpt_coefficient_mu 0.425
_exptl_absorpt_correction_T_max 0.9749
_exptl_absorpt_correction_T_min 0.8902
_exptl_absorpt_correction_type none
_exptl_crystal_colour yellow
_exptl_crystal_density_diffrn 1.264
_exptl_crystal_density_method 'not measured'
_exptl_crystal_description plate
_exptl_crystal_F_000 5328
_exptl_crystal_size_max 0.28
_exptl_crystal_size_mid 0.16
_exptl_crystal_size_min 0.06
_refine_diff_density_max 0.503
_refine_diff_density_min -0.519
_refine_diff_density_rms 0.077
_refine_ls_extinction_coef 0.00029(4)
_refine_ls_extinction_expression Fc^*^=kFc[1+0.001xFc^2^\l^3^/sin(2\q)]^-1/4^
_refine_ls_extinction_method SHELXL
_refine_ls_goodness_of_fit_ref 1.063
_refine_ls_hydrogen_treatment constr
_refine_ls_matrix_type full
_refine_ls_number_parameters 783
_refine_ls_number_reflns 11790
_refine_ls_number_restraints 0
_refine_ls_restrained_S_all 1.063
_refine_ls_R_factor_all 0.1117
_refine_ls_R_factor_gt 0.0680
_refine_ls_shift/su_max 0.017
_refine_ls_shift/su_mean 0.001
_refine_ls_structure_factor_coef Fsqd
_refine_ls_weighting_details 'calc w=1/[\s^2^(Fo^2^)+(0.0405P)^2^+66.1666P] where P=(Fo^2^+2Fc^2^)/3'
_refine_ls_weighting_scheme calc
_refine_ls_wR_factor_gt 0.1353
_refine_ls_wR_factor_ref 0.1500
_reflns_number_gt 8225
_reflns_number_total 11790
_reflns_threshold_expression >2sigma(I)
_cod_data_source_file om801176a_si_003.cif
_cod_data_source_block zrdips2
_cod_original_sg_symbol_H-M 'C 2/c'
_cod_database_code 4068952

loop_
_symmetry_equiv_pos_as_xyz
'x, y, z'
'x, -y, z+1/2'
'x+1/2, y+1/2, z'
'x+1/2, -y+1/2, z+1/2'
'-x, -y, -z'
'-x, y, -z-1/2'
'-x+1/2, -y+1/2, -z'
'-x+1/2, y+1/2, -z-1/2'

loop_
_atom_site_label
_atom_site_type_symbol
_atom_site_fract_x
_atom_site_fract_y
_atom_site_fract_z
_atom_site_U_iso_or_equiv
_atom_site_adp_type
_atom_site_occupancy
_atom_site_symmetry_multiplicity
_atom_site_calc_flag
_atom_site_refinement_flags
Zr Zr 0.365358(10) 0.71160(3) -0.00625(2) 0.03678(15) Uani 1 1 d .
S1 S 0.34045(3) 0.87405(8) 0.02551(7) 0.0459(3) Uani 1 1 d .
S2 S 0.41611(3) 0.78646(9) 0.01042(8) 0.0486(3) Uani 1 1 d .
S3 S 0.31220(3) 0.64962(9) -0.01483(7) 0.0447(3) Uani 1 1 d .
S4 S 0.36115(3) 0.71689(9) 0.13834(7) 0.0461(3) Uani 1 1 d .
P1 P 0.35898(3) 0.97693(8) -0.02292(7) 0.0376(3) Uani 1 1 d .
P2 P 0.41702(3) 0.92071(8) 0.00585(7) 0.0385(3) Uani 1 1 d .
P3 P 0.29962(3) 0.59400(8) 0.07615(7) 0.0389(3) Uani 1 1 d .
P4 P 0.34589(3) 0.60044(9) 0.17359(7) 0.0401(3) Uani 1 1 d .
N1 N 0.39236(8) 0.9738(3) -0.0343(2) 0.0413(10) Uani 1 1 d .
N2 N 0.32324(8) 0.5486(3) 0.1249(2) 0.0416(10) Uani 1 1 d .
N3 N 0.38812(9) 0.5961(3) -0.0060(2) 0.0439(10) Uani 1 1 d .
N4 N 0.36022(9) 0.7362(3) -0.1098(2) 0.0422(10) Uani 1 1 d .
C1 C 0.34410(10) 0.9995(3) -0.1091(3) 0.0382(11) Uani 1 1 d .
C2 C 0.31493(11) 0.9950(4) -0.1215(3) 0.0518(14) Uani 1 1 d .
H2 H 0.3028 0.9760 -0.0856 0.034(13) Uiso 1 1 calc R
C3 C 0.30368(13) 1.0185(4) -0.1867(3) 0.0613(16) Uani 1 1 d .
H3 H 0.2839 1.0152 -0.1949 0.060(17) Uiso 1 1 calc R
C4 C 0.32119(14) 1.0465(4) -0.2389(3) 0.0640(17) Uani 1 1 d .
H4 H 0.3134 1.0628 -0.2828 0.076(19) Uiso 1 1 calc R
C5 C 0.35010(14) 1.0508(4) -0.2276(3) 0.0595(15) Uani 1 1 d .
H5 H 0.3621 1.0700 -0.2636 0.047(15) Uiso 1 1 calc R
C6 C 0.36137(12) 1.0267(3) -0.1631(3) 0.0479(13) Uani 1 1 d .
H6 H 0.3812 1.0289 -0.1558 0.044(14) Uiso 1 1 calc R
C7 C 0.34940(10) 1.0748(3) 0.0279(3) 0.0389(11) Uani 1 1 d .
C8 C 0.34526(14) 1.1568(4) -0.0032(3) 0.0613(16) Uani 1 1 d .
H8 H 0.3473 1.1625 -0.0520 0.08(2) Uiso 1 1 calc R
C9 C 0.33804(16) 1.2313(4) 0.0363(3) 0.074(2) Uani 1 1 d .
H9 H 0.3353 1.2867 0.0141 0.09(2) Uiso 1 1 calc R
C10 C 0.33487(14) 1.2242(4) 0.1075(3) 0.0632(17) Uani 1 1 d .
H10 H 0.3298 1.2742 0.1343 0.09(2) Uiso 1 1 calc R
C11 C 0.33921(15) 1.1431(4) 0.1390(3) 0.0692(18) Uani 1 1 d .
H11 H 0.3375 1.1376 0.1879 0.11(3) Uiso 1 1 calc R
C12 C 0.34614(14) 1.0691(4) 0.0994(3) 0.0612(16) Uani 1 1 d .
H12 H 0.3487 1.0138 0.1217 0.060(16) Uiso 1 1 calc R
C13 C 0.42211(10) 0.9630(3) 0.0938(3) 0.0411(12) Uani 1 1 d .
C14 C 0.42547(12) 1.0539(4) 0.1032(3) 0.0554(14) Uani 1 1 d .
H14 H 0.4243 1.0921 0.0642 0.066(18) Uiso 1 1 calc R
C15 C 0.43056(13) 1.0897(5) 0.1696(3) 0.0658(17) Uani 1 1 d .
H15 H 0.4330 1.1515 0.1754 0.10(2) Uiso 1 1 calc R
C16 C 0.43194(13) 1.0340(5) 0.2263(3) 0.0672(18) Uani 1 1 d .
H16 H 0.4354 1.0580 0.2712 0.070(18) Uiso 1 1 calc R
C17 C 0.42845(14) 0.9446(5) 0.2188(3) 0.0734(19) Uani 1 1 d .
H17 H 0.4295 0.9070 0.2582 0.08(2) Uiso 1 1 calc R
C18 C 0.42327(13) 0.9087(4) 0.1524(3) 0.0594(15) Uani 1 1 d .
H18 H 0.4205 0.8469 0.1473 0.08(2) Uiso 1 1 calc R
C19 C 0.44893(10) 0.9498(3) -0.0403(3) 0.0405(12) Uani 1 1 d .
C20 C 0.44959(12) 1.0272(4) -0.0804(3) 0.0510(14) Uani 1 1 d .
H20 H 0.4334 1.0639 -0.0838 0.042(14) Uiso 1 1 calc R
C21 C 0.47436(13) 1.0504(5) -0.1155(3) 0.0643(17) Uani 1 1 d .
H21 H 0.4748 1.1028 -0.1425 0.07(2) Uiso 1 1 calc R
C22 C 0.49816(13) 0.9975(5) -0.1111(3) 0.0652(17) Uani 1 1 d .
H22 H 0.5146 1.0132 -0.1357 0.09(2) Uiso 1 1 calc R
C23 C 0.49792(12) 0.9213(4) -0.0707(3) 0.0637(17) Uani 1 1 d .
H23 H 0.5143 0.8853 -0.0673 0.071(19) Uiso 1 1 calc R
C24 C 0.47343(12) 0.8978(4) -0.0350(3) 0.0540(14) Uani 1 1 d .
H24 H 0.4734 0.8463 -0.0070 0.063(17) Uiso 1 1 calc R
C25 C 0.27504(11) 0.5055(3) 0.0530(3) 0.0436(12) Uani 1 1 d .
C26 C 0.25373(12) 0.5193(4) 0.0030(3) 0.0576(15) Uani 1 1 d .
H26 H 0.2521 0.5750 -0.0193 0.051(16) Uiso 1 1 calc R
C27 C 0.23473(14) 0.4516(5) -0.0144(4) 0.0719(19) Uani 1 1 d .
H27 H 0.2206 0.4611 -0.0490 0.12(3) Uiso 1 1 calc R
C28 C 0.23659(15) 0.3707(5) 0.0191(4) 0.074(2) Uani 1 1 d .
H28 H 0.2236 0.3250 0.0078 0.10(2) Uiso 1 1 calc R
C29 C 0.25745(15) 0.3567(4) 0.0689(4) 0.076(2) Uani 1 1 d .
H29 H 0.2586 0.3013 0.0918 0.065(18) Uiso 1 1 calc R
C30 C 0.27668(13) 0.4230(3) 0.0859(3) 0.0540(14) Uani 1 1 d .
H30 H 0.2910 0.4122 0.1199 0.060(17) Uiso 1 1 calc R
C31 C 0.27885(10) 0.6734(3) 0.1253(3) 0.0429(12) Uani 1 1 d .
C32 C 0.26490(12) 0.6433(4) 0.1852(3) 0.0566(15) Uani 1 1 d .
H32 H 0.2646 0.5820 0.1955 0.053(16) Uiso 1 1 calc R
C33 C 0.25166(13) 0.7027(5) 0.2291(3) 0.0685(17) Uani 1 1 d .
H33 H 0.2423 0.6822 0.2693 0.09(2) Uiso 1 1 calc R
C34 C 0.25217(13) 0.7917(5) 0.2138(4) 0.0694(18) Uani 1 1 d .
H34 H 0.2434 0.8321 0.2444 0.068(18) Uiso 1 1 calc R
C35 C 0.26531(13) 0.8234(4) 0.1547(4) 0.0635(17) Uani 1 1 d .
H35 H 0.2653 0.8848 0.1444 0.09(2) Uiso 1 1 calc R
C36 C 0.27861(12) 0.7635(4) 0.1105(3) 0.0539(14) Uani 1 1 d .
H36 H 0.2876 0.7845 0.0699 0.053(16) Uiso 1 1 calc R
C37 C 0.33006(11) 0.6207(3) 0.2586(2) 0.0418(12) Uani 1 1 d .
C38 C 0.31969(13) 0.5480(4) 0.2949(3) 0.0581(15) Uani 1 1 d .
H38 H 0.3226 0.4901 0.2773 0.040(13) Uiso 1 1 calc R
C39 C 0.30510(14) 0.5597(4) 0.3568(3) 0.0667(17) Uani 1 1 d .
H39 H 0.2984 0.5098 0.3815 0.08(2) Uiso 1 1 calc R
C40 C 0.30038(14) 0.6444(5) 0.3825(3) 0.0650(17) Uani 1 1 d .
H40 H 0.2902 0.6523 0.4240 0.09(2) Uiso 1 1 calc R
C41 C 0.31069(13) 0.7170(5) 0.3470(3) 0.0639(16) Uani 1 1 d .
H41 H 0.3076 0.7747 0.3647 0.070(19) Uiso 1 1 calc R
C42 C 0.32575(12) 0.7055(4) 0.2847(3) 0.0538(14) Uani 1 1 d .
H42 H 0.3329 0.7554 0.2608 0.052(15) Uiso 1 1 calc R
C43 C 0.37424(11) 0.5214(3) 0.1901(3) 0.0436(12) Uani 1 1 d .
C44 C 0.37325(12) 0.4368(4) 0.1607(3) 0.0504(14) Uani 1 1 d .
H44 H 0.3572 0.4188 0.1343 0.071(19) Uiso 1 1 calc R
C45 C 0.39594(14) 0.3788(4) 0.1703(3) 0.0654(17) Uani 1 1 d .
H45 H 0.3952 0.3217 0.1500 0.061(17) Uiso 1 1 calc R
C46 C 0.41950(15) 0.4040(5) 0.2091(4) 0.0722(19) Uani 1 1 d .
H46 H 0.4351 0.3652 0.2143 0.10(2) Uiso 1 1 calc R
C47 C 0.41991(14) 0.4861(5) 0.2399(4) 0.079(2) Uani 1 1 d .
H47 H 0.4357 0.5029 0.2678 0.09(2) Uiso 1 1 calc R
C48 C 0.39731(13) 0.5456(5) 0.2305(3) 0.0669(17) Uani 1 1 d .
H48 H 0.3979 0.6020 0.2519 0.060(17) Uiso 1 1 calc R
C49 C 0.38036(13) 0.5309(4) -0.0605(3) 0.0553(15) Uani 1 1 d .
H49A H 0.3973 0.5170 -0.0879 0.10(2) Uiso 1 1 calc R
H49B H 0.3662 0.5577 -0.0923 0.047(14) Uiso 1 1 calc R
C50 C 0.36832(16) 0.4447(4) -0.0314(3) 0.0675(18) Uani 1 1 d .
H50A H 0.3639 0.4043 -0.0698 0.069(18) Uiso 1 1 calc R
H50B H 0.3511 0.4575 -0.0057 0.11(3) Uiso 1 1 calc R
H50C H 0.3823 0.4173 -0.0002 0.075(19) Uiso 1 1 calc R
C51 C 0.41243(11) 0.5687(4) 0.0381(3) 0.0529(14) Uani 1 1 d .
H51A H 0.4081 0.5108 0.0593 0.058(16) Uiso 1 1 calc R
H51B H 0.4148 0.6119 0.0763 0.042(14) Uiso 1 1 calc R
C52 C 0.44036(14) 0.5610(5) -0.0007(4) 0.082(2) Uani 1 1 d .
H52A H 0.4553 0.5424 0.0317 0.12(3) Uiso 1 1 calc R
H52B H 0.4452 0.6185 -0.0207 0.10(2) Uiso 1 1 calc R
H52C H 0.4384 0.5174 -0.0381 0.09(2) Uiso 1 1 calc R
C53 C 0.38455(11) 0.7139(4) -0.1536(3) 0.0487(13) Uani 1 1 d .
H53A H 0.3782 0.6728 -0.1907 0.039(13) Uiso 1 1 calc R
H53B H 0.3988 0.6827 -0.1247 0.056(16) Uiso 1 1 calc R
C54 C 0.39846(14) 0.7945(4) -0.1874(3) 0.0623(16) Uani 1 1 d .
H54A H 0.4140 0.7750 -0.2165 0.08(2) Uiso 1 1 calc R
H54B H 0.4057 0.8342 -0.1511 0.10(3) Uiso 1 1 calc R
H54C H 0.3845 0.8259 -0.2161 0.065(18) Uiso 1 1 calc R
C55 C 0.33629(11) 0.7730(3) -0.1510(3) 0.0461(13) Uani 1 1 d .
H55A H 0.3429 0.8255 -0.1767 0.044(14) Uiso 1 1 calc R
H55B H 0.3215 0.7929 -0.1187 0.049(15) Uiso 1 1 calc R
C56 C 0.32319(13) 0.7076(4) -0.2029(3) 0.0607(16) Uani 1 1 d .
H56A H 0.3077 0.7364 -0.2284 0.08(2) Uiso 1 1 calc R
H56B H 0.3159 0.6563 -0.1778 0.063(18) Uiso 1 1 calc R
H56C H 0.3376 0.6882 -0.2356 0.10(2) Uiso 1 1 calc R
C1S C 0.5899(5) 0.7489(14) 0.1452(12) 0.165(7) Uiso 0.67 1 d P
C2S C 0.5727(4) 0.7282(11) 0.0832(11) 0.130(5) Uiso 0.67 1 d P
C3S C 0.5712(6) 0.7285(16) 0.0196(15) 0.078(6) Uiso 0.33 1 d P
C4S C 0.5445(7) 0.6982(19) -0.0338(15) 0.103(8) Uiso 0.33 1 d P
C5S C 0.5229(6) 0.6746(19) 0.0020(17) 0.109(8) Uiso 0.33 1 d P
C6S C 0.5222(6) 0.6828(16) 0.0671(16) 0.193(9) Uiso 0.67 1 d P
C7S C 0.5462(4) 0.6965(11) 0.1097(10) 0.129(5) Uiso 0.67 1 d P
C8S C 0.5473(6) 0.7031(14) 0.0367(13) 0.171(7) Uiso 0.67 1 d P
C9S C 0.5160(10) 0.695(3) 0.136(3) 0.193(17) Uiso 0.33 1 d P
C10S C 0.5469(6) 0.7099(17) 0.1778(15) 0.210(10) Uiso 0.67 1 d P
C11S C 0.5683(8) 0.725(2) 0.1491(18) 0.111(9) Uiso 0.33 1 d P
C12S C 0.5881(7) 0.7513(19) 0.0231(15) 0.102(8) Uiso 0.33 1 d P
C13S C 0.5967(7) 0.757(2) 0.0951(18) 0.111(9) Uiso 0.33 1 d P
C14S C 0.5619(7) 0.7173(19) -0.0228(18) 0.101(8) Uiso 0.33 1 d P
C15S C 0.5036(4) 0.4039(14) 0.2208(13) 0.113(7) Uiso 0.50 1 d P
C16S C 0.5139(5) 0.3387(19) 0.1805(14) 0.189(9) Uiso 0.75 1 d P
C17S C 0.5066(6) 0.282(2) 0.2121(15) 0.150(9) Uiso 0.50 1 d P
C18S C 0.5146(5) 0.2239(16) 0.2067(11) 0.119(7) Uiso 0.50 1 d P
C19S C 0.5148(8) 0.397(3) 0.159(2) 0.108(12) Uiso 0.25 1 d P
C20S C 0.5000 0.369(3) 0.2500 0.133(13) Uiso 0.50 2 d SP
C21S C 0.5000 0.2239(19) 0.2500 0.098(7) Uiso 0.50 2 d SP
C22S C 0.5256(7) 0.295(2) 0.1521(17) 0.083(8) Uiso 0.25 1 d P
C23S C 0.5000 0.783(2) 0.2500 0.052(8) Uiso 0.25 2 d SP
C24S C 0.5168(8) 0.777(3) 0.2941(19) 0.109(11) Uiso 0.25 1 d P
C25S C 0.5147(12) 0.684(4) 0.288(3) 0.170(19) Uiso 0.25 1 d P
C26S C 0.5000 0.621(2) 0.2500 0.064(9) Uiso 0.25 2 d SP
C27S C 0.5313(7) 0.700(2) 0.3298(17) 0.089(9) Uiso 0.25 1 d P

loop_
_atom_site_aniso_label
_atom_site_aniso_U_11
_atom_site_aniso_U_22
_atom_site_aniso_U_33
_atom_site_aniso_U_23
_atom_site_aniso_U_13
_atom_site_aniso_U_12
Zr 0.0449(3) 0.0319(3) 0.0336(3) 0.0028(2) 0.00147(19) -0.0037(2)
S1 0.0521(8) 0.0335(7) 0.0524(8) 0.0037(6) 0.0115(6) -0.0010(6)
S2 0.0464(8) 0.0346(7) 0.0646(9) 0.0040(7) -0.0046(6) -0.0027(6)
S3 0.0496(8) 0.0477(8) 0.0368(7) 0.0052(6) -0.0015(6) -0.0117(6)
S4 0.0646(9) 0.0381(7) 0.0356(7) 0.0019(6) 0.0013(6) -0.0104(6)
P1 0.0426(7) 0.0323(7) 0.0379(7) 0.0034(6) -0.0006(5) -0.0002(5)
P2 0.0404(7) 0.0353(7) 0.0396(7) 0.0035(6) -0.0021(6) -0.0029(6)
P3 0.0441(7) 0.0352(7) 0.0373(7) 0.0010(6) 0.0013(6) -0.0048(6)
P4 0.0510(8) 0.0349(7) 0.0344(7) 0.0030(6) 0.0001(6) -0.0015(6)
N1 0.038(2) 0.040(2) 0.045(2) 0.009(2) -0.0023(18) -0.0011(18)
N2 0.051(3) 0.035(2) 0.039(2) 0.0022(19) -0.0033(19) -0.0023(19)
N3 0.052(3) 0.036(2) 0.044(3) 0.003(2) 0.002(2) -0.0001(19)
N4 0.051(3) 0.039(2) 0.036(2) 0.0021(19) 0.0024(19) -0.0021(19)
C1 0.047(3) 0.029(3) 0.038(3) 0.001(2) -0.005(2) 0.001(2)
C2 0.052(3) 0.052(3) 0.052(3) -0.002(3) 0.005(3) 0.005(3)
C3 0.052(4) 0.065(4) 0.066(4) -0.010(3) -0.020(3) 0.010(3)
C4 0.082(5) 0.065(4) 0.045(4) -0.002(3) -0.017(3) 0.016(3)
C5 0.078(4) 0.058(4) 0.042(3) 0.004(3) 0.000(3) 0.003(3)
C6 0.049(3) 0.051(3) 0.044(3) 0.001(3) -0.004(2) 0.001(3)
C7 0.042(3) 0.035(3) 0.040(3) 0.001(2) -0.003(2) -0.002(2)
C8 0.103(5) 0.039(3) 0.041(4) -0.003(3) -0.004(3) -0.001(3)
C9 0.131(6) 0.028(3) 0.064(4) 0.000(3) -0.007(4) 0.004(3)
C10 0.100(5) 0.039(3) 0.051(4) -0.014(3) -0.008(3) 0.001(3)
C11 0.114(6) 0.055(4) 0.038(4) -0.005(3) 0.008(3) 0.005(4)
C12 0.106(5) 0.039(3) 0.039(3) 0.006(3) 0.004(3) 0.008(3)
C13 0.035(3) 0.044(3) 0.044(3) 0.001(2) 0.003(2) 0.000(2)
C14 0.065(4) 0.052(4) 0.049(4) -0.004(3) 0.006(3) 0.006(3)
C15 0.082(5) 0.059(4) 0.057(4) -0.016(3) 0.005(3) 0.011(3)
C16 0.074(4) 0.083(5) 0.045(4) -0.014(4) -0.001(3) 0.015(4)
C17 0.091(5) 0.083(5) 0.046(4) 0.010(4) 0.005(3) 0.007(4)
C18 0.076(4) 0.057(4) 0.045(4) 0.009(3) -0.002(3) -0.005(3)
C19 0.046(3) 0.039(3) 0.036(3) -0.003(2) -0.002(2) -0.005(2)
C20 0.046(3) 0.057(3) 0.051(3) 0.007(3) 0.000(2) -0.007(3)
C21 0.058(4) 0.071(4) 0.064(4) 0.016(3) 0.000(3) -0.014(3)
C22 0.055(4) 0.082(5) 0.059(4) 0.002(3) 0.009(3) -0.015(3)
C23 0.046(4) 0.065(4) 0.080(5) -0.005(4) 0.012(3) 0.004(3)
C24 0.055(4) 0.046(3) 0.061(4) 0.004(3) 0.003(3) 0.002(3)
C25 0.052(3) 0.041(3) 0.039(3) -0.009(2) 0.007(2) -0.007(2)
C26 0.055(4) 0.059(4) 0.059(4) -0.005(3) 0.005(3) -0.008(3)
C27 0.063(4) 0.089(5) 0.064(4) -0.025(4) 0.000(3) -0.028(4)
C28 0.072(5) 0.066(5) 0.086(5) -0.039(4) 0.025(4) -0.031(4)
C29 0.091(5) 0.045(4) 0.093(5) -0.010(4) 0.021(4) -0.025(4)
C30 0.065(4) 0.037(3) 0.060(4) -0.004(3) 0.004(3) -0.008(3)
C31 0.039(3) 0.047(3) 0.043(3) -0.005(2) -0.003(2) -0.002(2)
C32 0.061(4) 0.055(4) 0.054(4) 0.003(3) 0.014(3) 0.002(3)
C33 0.066(4) 0.085(5) 0.055(4) -0.005(4) 0.012(3) 0.011(4)
C34 0.060(4) 0.075(5) 0.074(5) -0.023(4) 0.002(3) 0.011(3)
C35 0.065(4) 0.044(4) 0.082(5) -0.008(3) -0.006(3) 0.007(3)
C36 0.057(4) 0.047(3) 0.057(4) -0.004(3) -0.001(3) 0.004(3)
C37 0.051(3) 0.043(3) 0.032(3) 0.000(2) 0.000(2) 0.002(2)
C38 0.088(4) 0.045(3) 0.041(3) 0.008(3) 0.018(3) 0.008(3)
C39 0.083(5) 0.062(4) 0.055(4) 0.020(3) 0.021(3) 0.005(3)
C40 0.081(4) 0.076(5) 0.038(3) 0.001(3) 0.014(3) 0.008(4)
C41 0.077(4) 0.067(4) 0.048(4) -0.012(3) 0.007(3) 0.008(3)
C42 0.075(4) 0.047(3) 0.040(3) -0.003(3) 0.001(3) -0.007(3)
C43 0.049(3) 0.043(3) 0.038(3) 0.007(2) 0.001(2) 0.002(2)
C44 0.057(4) 0.042(3) 0.053(3) 0.011(3) 0.007(3) 0.004(3)
C45 0.081(5) 0.051(4) 0.065(4) 0.009(3) 0.014(4) 0.013(3)
C46 0.067(4) 0.069(5) 0.080(5) 0.023(4) 0.007(4) 0.022(4)
C47 0.063(4) 0.089(6) 0.085(5) 0.011(4) -0.019(4) 0.005(4)
C48 0.063(4) 0.065(4) 0.073(4) -0.004(4) -0.014(3) 0.007(3)
C49 0.072(4) 0.044(3) 0.050(3) 0.002(3) -0.003(3) 0.001(3)
C50 0.099(5) 0.035(3) 0.068(4) 0.003(3) -0.014(4) -0.006(3)
C51 0.057(4) 0.046(3) 0.056(4) 0.008(3) 0.003(3) 0.007(3)
C52 0.061(4) 0.069(5) 0.118(6) 0.007(5) 0.013(4) 0.005(4)
C53 0.059(3) 0.050(3) 0.037(3) 0.003(3) 0.006(3) -0.002(3)
C54 0.074(4) 0.059(4) 0.054(4) 0.013(3) 0.009(3) -0.009(3)
C55 0.056(3) 0.041(3) 0.041(3) 0.005(2) 0.000(3) 0.002(2)
C56 0.067(4) 0.057(4) 0.058(4) -0.004(3) -0.010(3) 0.000(3)

loop_
_atom_type_symbol
_atom_type_description
_atom_type_scat_dispersion_real
_atom_type_scat_dispersion_imag
_atom_type_scat_source
Zr Zr -2.9673 0.5597 'International Tables Vol C Tables 4.2.6.8 and 6.1.1.4'
S S 0.1246 0.1234 'International Tables Vol C Tables 4.2.6.8 and 6.1.1.4'
P P 0.1023 0.0942 'International Tables Vol C Tables 4.2.6.8 and 6.1.1.4'
C C 0.0033 0.0016 'International Tables Vol C Tables 4.2.6.8 and 6.1.1.4'
H H 0.0000 0.0000 'International Tables Vol C Tables 4.2.6.8 and 6.1.1.4'
N N 0.0061 0.0033 'International Tables Vol C Tables 4.2.6.8 and 6.1.1.4'

loop_
_geom_angle_atom_site_label_1
_geom_angle_atom_site_label_2
_geom_angle_atom_site_label_3
_geom_angle
N4 Zr N3 102.34(16)
N4 Zr S2 97.73(12)
N3 Zr S2 83.60(12)
N4 Zr S3 84.56(12)
N3 Zr S3 101.24(12)
S2 Zr S3 174.13(5)
N4 Zr S4 163.57(12)
N3 Zr S4 93.82(12)
S2 Zr S4 86.86(4)
S3 Zr S4 89.48(4)
N4 Zr S1 90.45(12)
N3 Zr S1 165.97(12)
S2 Zr S1 89.04(4)
S3 Zr S1 85.53(4)
S4 Zr S1 73.80(4)
P1 S1 Zr 112.87(7)
P2 S2 Zr 115.95(7)
P3 S3 Zr 112.11(6)
P4 S4 Zr 109.84(6)
N1 P1 C1 104.6(2)
N1 P1 C7 110.4(2)
C1 P1 C7 103.7(2)
N1 P1 S1 118.46(16)
C1 P1 S1 113.47(17)
C7 P1 S1 105.30(17)
N1 P2 C19 104.4(2)
N1 P2 C13 110.9(2)
C19 P2 C13 105.6(2)
N1 P2 S2 120.29(16)
C19 P2 S2 106.34(17)
C13 P2 S2 108.27(18)
N2 P3 C25 105.4(2)
N2 P3 C31 110.8(2)
C25 P3 C31 105.2(2)
N2 P3 S3 117.92(17)
C25 P3 S3 106.65(17)
C31 P3 S3 109.85(18)
N2 P4 C43 105.3(2)
N2 P4 C37 108.7(2)
C43 P4 C37 105.3(2)
N2 P4 S4 117.75(16)
C43 P4 S4 111.31(18)
C37 P4 S4 107.79(18)
P1 N1 P2 131.5(3)
P3 N2 P4 125.6(3)
C51 N3 C49 113.6(4)
C51 N3 Zr 130.2(3)
C49 N3 Zr 116.1(3)
C53 N4 C55 112.3(4)
C53 N4 Zr 115.6(3)
C55 N4 Zr 132.1(3)
C6 C1 C2 118.5(5)
C6 C1 P1 120.6(4)
C2 C1 P1 120.8(4)
C1 C2 C3 120.1(5)
C1 C2 H2 120.0
C3 C2 H2 120.0
C4 C3 C2 120.3(6)
C4 C3 H3 119.8
C2 C3 H3 119.8
C3 C4 C5 120.3(6)
C3 C4 H4 119.8
C5 C4 H4 119.8
C4 C5 C6 119.5(6)
C4 C5 H5 120.2
C6 C5 H5 120.2
C5 C6 C1 121.3(5)
C5 C6 H6 119.3
C1 C6 H6 119.3
C12 C7 C8 117.7(5)
C12 C7 P1 120.6(4)
C8 C7 P1 121.7(4)
C7 C8 C9 121.2(6)
C7 C8 H8 119.4
C9 C8 H8 119.4
C10 C9 C8 120.3(6)
C10 C9 H9 119.9
C8 C9 H9 119.9
C11 C10 C9 119.0(6)
C11 C10 H10 120.5
C9 C10 H10 120.5
C10 C11 C12 120.4(6)
C10 C11 H11 119.8
C12 C11 H11 119.8
C7 C12 C11 121.5(5)
C7 C12 H12 119.3
C11 C12 H12 119.3
C18 C13 C14 118.2(5)
C18 C13 P2 123.1(4)
C14 C13 P2 118.7(4)
C13 C14 C15 121.0(6)
C13 C14 H14 119.5
C15 C14 H14 119.5
C16 C15 C14 119.3(6)
C16 C15 H15 120.4
C14 C15 H15 120.4
C17 C16 C15 121.0(6)
C17 C16 H16 119.5
C15 C16 H16 119.5
C16 C17 C18 119.8(6)
C16 C17 H17 120.1
C18 C17 H17 120.1
C13 C18 C17 120.7(6)
C13 C18 H18 119.7
C17 C18 H18 119.7
C20 C19 C24 118.9(5)
C20 C19 P2 119.7(4)
C24 C19 P2 121.4(4)
C19 C20 C21 119.8(5)
C19 C20 H20 120.1
C21 C20 H20 120.1
C22 C21 C20 120.8(6)
C22 C21 H21 119.6
C20 C21 H21 119.6
C21 C22 C23 120.0(6)
C21 C22 H22 120.0
C23 C22 H22 120.0
C22 C23 C24 119.8(6)
C22 C23 H23 120.1
C24 C23 H23 120.1
C23 C24 C19 120.8(5)
C23 C24 H24 119.6
C19 C24 H24 119.6
C26 C25 C30 118.5(5)
C26 C25 P3 120.7(4)
C30 C25 P3 120.8(4)
C25 C26 C27 120.7(6)
C25 C26 H26 119.7
C27 C26 H26 119.7
C28 C27 C26 119.9(7)
C28 C27 H27 120.1
C26 C27 H27 120.1
C29 C28 C27 119.8(6)
C29 C28 H28 120.1
C27 C28 H28 120.1
C28 C29 C30 120.8(7)
C28 C29 H29 119.6
C30 C29 H29 119.6
C29 C30 C25 120.3(6)
C29 C30 H30 119.9
C25 C30 H30 119.9
C36 C31 C32 118.7(5)
C36 C31 P3 122.7(4)
C32 C31 P3 118.2(4)
C33 C32 C31 120.5(6)
C33 C32 H32 119.8
C31 C32 H32 119.8
C34 C33 C32 119.6(6)
C34 C33 H33 120.2
C32 C33 H33 120.2
C33 C34 C35 121.4(6)
C33 C34 H34 119.3
C35 C34 H34 119.3
C34 C35 C36 118.9(6)
C34 C35 H35 120.5
C36 C35 H35 120.5
C31 C36 C35 120.8(6)
C31 C36 H36 119.6
C35 C36 H36 119.6
C42 C37 C38 119.4(5)
C42 C37 P4 122.6(4)
C38 C37 P4 117.7(4)
C37 C38 C39 120.5(6)
C37 C38 H38 119.7
C39 C38 H38 119.7
C40 C39 C38 120.2(6)
C40 C39 H39 119.9
C38 C39 H39 119.9
C41 C40 C39 119.7(6)
C41 C40 H40 120.1
C39 C40 H40 120.1
C40 C41 C42 120.4(6)
C40 C41 H41 119.8
C42 C41 H41 119.8
C37 C42 C41 119.7(5)
C37 C42 H42 120.1
C41 C42 H42 120.1
C48 C43 C44 119.4(5)
C48 C43 P4 119.9(4)
C44 C43 P4 120.6(4)
C45 C44 C43 120.0(6)
C45 C44 H44 120.0
C43 C44 H44 120.0
C46 C45 C44 120.7(6)
C46 C45 H45 119.7
C44 C45 H45 119.7
C47 C46 C45 119.0(6)
C47 C46 H46 120.5
C45 C46 H46 120.5
C46 C47 C48 121.1(7)
C46 C47 H47 119.5
C48 C47 H47 119.5
C43 C48 C47 119.8(6)
C43 C48 H48 120.1
C47 C48 H48 120.1
N3 C49 C50 113.5(5)
N3 C49 H49A 108.9
C50 C49 H49A 108.9
N3 C49 H49B 108.9
C50 C49 H49B 108.9
H49A C49 H49B 107.7
C49 C50 H50A 109.5
C49 C50 H50B 109.5
H50A C50 H50B 109.5
C49 C50 H50C 109.5
H50A C50 H50C 109.5
H50B C50 H50C 109.5
N3 C51 C52 114.3(5)
N3 C51 H51A 108.7
C52 C51 H51A 108.7
N3 C51 H51B 108.7
C52 C51 H51B 108.7
H51A C51 H51B 107.6
C51 C52 H52A 109.5
C51 C52 H52B 109.5
H52A C52 H52B 109.5
C51 C52 H52C 109.5
H52A C52 H52C 109.5
H52B C52 H52C 109.5
N4 C53 C54 113.7(5)
N4 C53 H53A 108.8
C54 C53 H53A 108.8
N4 C53 H53B 108.8
C54 C53 H53B 108.8
H53A C53 H53B 107.7
C53 C54 H54A 109.5
C53 C54 H54B 109.5
H54A C54 H54B 109.5
C53 C54 H54C 109.5
H54A C54 H54C 109.5
H54B C54 H54C 109.5
N4 C55 C56 113.9(4)
N4 C55 H55A 108.8
C56 C55 H55A 108.8
N4 C55 H55B 108.8
C56 C55 H55B 108.8
H55A C55 H55B 107.7
C55 C56 H56A 109.5
C55 C56 H56B 109.5
H56A C56 H56B 109.5
C55 C56 H56C 109.5
H56A C56 H56C 109.5
H56B C56 H56C 109.5

loop_
_geom_bond_atom_site_label_1
_geom_bond_atom_site_label_2
_geom_bond_distance
Zr N4 2.018(4)
Zr N3 2.034(4)
Zr S2 2.6487(14)
Zr S3 2.6658(14)
Zr S4 2.7666(14)
Zr S1 2.7723(14)
S1 P1 2.0026(18)
S2 P2 2.0150(18)
S3 P3 2.0199(18)
S4 P4 2.0067(18)
P1 N1 1.586(4)
P1 C1 1.807(5)
P1 C7 1.818(5)
P2 N1 1.591(4)
P2 C19 1.802(5)
P2 C13 1.804(5)
P3 N2 1.589(4)
P3 C25 1.809(5)
P3 C31 1.809(5)
P4 N2 1.602(4)
P4 C43 1.807(5)
P4 C37 1.817(5)
N3 C51 1.466(6)
N3 C49 1.469(6)
N4 C53 1.464(6)
N4 C55 1.468(6)
C1 C6 1.381(7)
C1 C2 1.388(7)
C2 C3 1.389(8)
C2 H2 0.9400
C3 C4 1.366(8)
C3 H3 0.9400
C4 C5 1.373(8)
C4 H4 0.9400
C5 C6 1.380(7)
C5 H5 0.9400
C6 H6 0.9400
C7 C12 1.376(7)
C7 C8 1.377(7)
C8 C9 1.392(8)
C8 H8 0.9400
C9 C10 1.371(8)
C9 H9 0.9400
C10 C11 1.371(8)
C10 H10 0.9400
C11 C12 1.383(8)
C11 H11 0.9400
C12 H12 0.9400
C13 C18 1.382(7)
C13 C14 1.383(7)
C14 C15 1.392(8)
C14 H14 0.9400
C15 C16 1.365(9)
C15 H15 0.9400
C16 C17 1.358(9)
C16 H16 0.9400
C17 C18 1.394(8)
C17 H17 0.9400
C18 H18 0.9400
C19 C20 1.389(7)
C19 C24 1.392(7)
C20 C21 1.394(7)
C20 H20 0.9400
C21 C22 1.372(8)
C21 H21 0.9400
C22 C23 1.377(8)
C22 H22 0.9400
C23 C24 1.390(8)
C23 H23 0.9400
C24 H24 0.9400
C25 C26 1.386(7)
C25 C30 1.390(7)
C26 C27 1.389(8)
C26 H26 0.9400
C27 C28 1.372(10)
C27 H27 0.9400
C28 C29 1.370(10)
C28 H28 0.9400
C29 C30 1.377(8)
C29 H29 0.9400
C30 H30 0.9400
C31 C36 1.380(7)
C31 C32 1.399(7)
C32 C33 1.377(8)
C32 H32 0.9400
C33 C34 1.365(9)
C33 H33 0.9400
C34 C35 1.378(9)
C34 H34 0.9400
C35 C36 1.386(8)
C35 H35 0.9400
C36 H36 0.9400
C37 C42 1.382(7)
C37 C38 1.384(7)
C38 C39 1.384(8)
C38 H38 0.9400
C39 C40 1.379(8)
C39 H39 0.9400
C40 C41 1.373(8)
C40 H40 0.9400
C41 C42 1.402(8)
C41 H41 0.9400
C42 H42 0.9400
C43 C48 1.369(7)
C43 C44 1.387(7)
C44 C45 1.385(8)
C44 H44 0.9400
C45 C46 1.375(9)
C45 H45 0.9400
C46 C47 1.364(9)
C46 H46 0.9400
C47 C48 1.395(9)
C47 H47 0.9400
C48 H48 0.9400
C49 C50 1.517(8)
C49 H49A 0.9800
C49 H49B 0.9800
C50 H50A 0.9700
C50 H50B 0.9700
C50 H50C 0.9700
C51 C52 1.519(8)
C51 H51A 0.9800
C51 H51B 0.9800
C52 H52A 0.9700
C52 H52B 0.9700
C52 H52C 0.9700
C53 C54 1.522(7)
C53 H53A 0.9800
C53 H53B 0.9800
C54 H54A 0.9700
C54 H54B 0.9700
C54 H54C 0.9700
C55 C56 1.517(7)
C55 H55A 0.9800
C55 H55B 0.9800
C56 H56A 0.9700
C56 H56B 0.9700
C56 H56C 0.9700

loop_
_geom_torsion_atom_site_label_1
_geom_torsion_atom_site_label_2
_geom_torsion_atom_site_label_3
_geom_torsion_atom_site_label_4
_geom_torsion
N4 Zr S1 P1 -53.51(13)
N3 Zr S1 P1 102.4(5)
S2 Zr S1 P1 44.21(8)
S3 Zr S1 P1 -138.02(8)
S4 Zr S1 P1 131.22(8)
N4 Zr S2 P2 71.58(14)
N3 Zr S2 P2 173.23(14)
S4 Zr S2 P2 -92.57(8)
S1 Zr S2 P2 -18.74(8)
N4 Zr S3 P3 174.46(13)
N3 Zr S3 P3 72.92(14)
S4 Zr S3 P3 -20.87(7)
S1 Zr S3 P3 -94.66(7)
N4 Zr S4 P4 117.4(4)
N3 Zr S4 P4 -52.32(14)
S2 Zr S4 P4 -135.69(8)
S3 Zr S4 P4 48.91(8)
S1 Zr S4 P4 134.41(8)
Zr S1 P1 N1 -35.2(2)
Zr S1 P1 C1 87.96(19)
Zr S1 P1 C7 -159.27(16)
Zr S2 P2 N1 -23.2(2)
Zr S2 P2 C19 -141.33(17)
Zr S2 P2 C13 105.63(17)
Zr S3 P3 N2 -30.21(19)
Zr S3 P3 C25 -148.42(18)
Zr S3 P3 C31 98.06(18)
Zr S4 P4 N2 -33.7(2)
Zr S4 P4 C43 87.95(19)
Zr S4 P4 C37 -157.05(17)
C1 P1 N1 P2 -150.8(3)
C7 P1 N1 P2 98.2(4)
S1 P1 N1 P2 -23.3(4)
C19 P2 N1 P1 178.2(3)
C13 P2 N1 P1 -68.6(4)
S2 P2 N1 P1 59.1(4)
C25 P3 N2 P4 -165.3(3)
C31 P3 N2 P4 -52.0(4)
S3 P3 N2 P4 75.8(3)
C43 P4 N2 P3 -159.7(3)
C37 P4 N2 P3 87.9(3)
S4 P4 N2 P3 -35.0(4)
N4 Zr N3 C51 138.0(4)
S2 Zr N3 C51 41.4(4)
S3 Zr N3 C51 -135.2(4)
S4 Zr N3 C51 -45.0(4)
S1 Zr N3 C51 -17.3(8)
N4 Zr N3 C49 -38.3(4)
S2 Zr N3 C49 -134.9(4)
S3 Zr N3 C49 48.5(4)
S4 Zr N3 C49 138.7(3)
S1 Zr N3 C49 166.4(4)
N3 Zr N4 C53 -37.4(4)
S2 Zr N4 C53 47.7(3)
S3 Zr N4 C53 -137.7(3)
S4 Zr N4 C53 153.1(3)
S1 Zr N4 C53 136.8(3)
N3 Zr N4 C55 142.6(4)
S2 Zr N4 C55 -132.3(4)
S3 Zr N4 C55 42.2(4)
S4 Zr N4 C55 -27.0(7)
S1 Zr N4 C55 -43.2(4)
N1 P1 C1 C6 -12.7(5)
C7 P1 C1 C6 103.1(4)
S1 P1 C1 C6 -143.2(4)
N1 P1 C1 C2 171.2(4)
C7 P1 C1 C2 -73.0(4)
S1 P1 C1 C2 40.7(4)
C6 C1 C2 C3 -0.7(8)
P1 C1 C2 C3 175.5(4)
C1 C2 C3 C4 -0.2(9)
C2 C3 C4 C5 0.6(9)
C3 C4 C5 C6 0.0(9)
C4 C5 C6 C1 -0.9(9)
C2 C1 C6 C5 1.3(8)
P1 C1 C6 C5 -175.0(4)
N1 P1 C7 C12 -95.7(5)
C1 P1 C7 C12 152.8(4)
S1 P1 C7 C12 33.3(5)
N1 P1 C7 C8 84.1(5)
C1 P1 C7 C8 -27.5(5)
S1 P1 C7 C8 -146.9(4)
C12 C7 C8 C9 0.0(9)
P1 C7 C8 C9 -179.7(5)
C7 C8 C9 C10 -0.1(10)
C8 C9 C10 C11 0.7(11)
C9 C10 C11 C12 -1.3(11)
C8 C7 C12 C11 -0.6(9)
P1 C7 C12 C11 179.2(5)
C10 C11 C12 C7 1.2(10)
N1 P2 C13 C18 130.5(4)
C19 P2 C13 C18 -117.0(5)
S2 P2 C13 C18 -3.5(5)
N1 P2 C13 C14 -50.6(5)
C19 P2 C13 C14 61.9(5)
S2 P2 C13 C14 175.4(4)
C18 C13 C14 C15 1.5(8)
P2 C13 C14 C15 -177.5(4)
C13 C14 C15 C16 -0.7(9)
C14 C15 C16 C17 0.0(10)
C15 C16 C17 C18 -0.2(10)
C14 C13 C18 C17 -1.7(8)
P2 C13 C18 C17 177.3(5)
C16 C17 C18 C13 1.1(10)
N1 P2 C19 C20 21.5(5)
C13 P2 C19 C20 -95.5(4)
S2 P2 C19 C20 149.6(4)
N1 P2 C19 C24 -160.6(4)
C13 P2 C19 C24 82.4(5)
S2 P2 C19 C24 -32.5(5)
C24 C19 C20 C21 1.3(8)
P2 C19 C20 C21 179.3(4)
C19 C20 C21 C22 0.1(9)
C20 C21 C22 C23 -1.1(10)
C21 C22 C23 C24 0.6(9)
C22 C23 C24 C19 0.9(9)
C20 C19 C24 C23 -1.8(8)
P2 C19 C24 C23 -179.7(4)
N2 P3 C25 C26 -171.4(4)
C31 P3 C25 C26 71.3(5)
S3 P3 C25 C26 -45.3(5)
N2 P3 C25 C30 10.1(5)
C31 P3 C25 C30 -107.1(5)
S3 P3 C25 C30 136.2(4)
C30 C25 C26 C27 -1.0(8)
P3 C25 C26 C27 -179.5(4)
C25 C26 C27 C28 1.4(9)
C26 C27 C28 C29 -0.9(10)
C27 C28 C29 C30 -0.1(10)
C28 C29 C30 C25 0.5(9)
C26 C25 C30 C29 0.0(8)
P3 C25 C30 C29 178.6(5)
N2 P3 C31 C36 116.5(5)
C25 P3 C31 C36 -130.1(4)
S3 P3 C31 C36 -15.6(5)
N2 P3 C31 C32 -56.7(5)
C25 P3 C31 C32 56.8(5)
S3 P3 C31 C32 171.2(4)
C36 C31 C32 C33 -1.2(8)
P3 C31 C32 C33 172.2(5)
C31 C32 C33 C34 0.1(9)
C32 C33 C34 C35 1.0(10)
C33 C34 C35 C36 -0.9(9)
C32 C31 C36 C35 1.3(8)
P3 C31 C36 C35 -171.8(4)
C34 C35 C36 C31 -0.2(9)
N2 P4 C37 C42 -118.7(5)
C43 P4 C37 C42 128.9(5)
S4 P4 C37 C42 10.0(5)
N2 P4 C37 C38 55.3(5)
C43 P4 C37 C38 -57.1(5)
S4 P4 C37 C38 -176.0(4)
C42 C37 C38 C39 0.0(9)
P4 C37 C38 C39 -174.1(5)
C37 C38 C39 C40 1.0(10)
C38 C39 C40 C41 -1.3(10)
C39 C40 C41 C42 0.5(10)
C38 C37 C42 C41 -0.7(8)
P4 C37 C42 C41 173.1(4)
C40 C41 C42 C37 0.5(9)
N2 P4 C43 C48 179.7(5)
C37 P4 C43 C48 -65.5(5)
S4 P4 C43 C48 51.0(5)
N2 P4 C43 C44 1.4(5)
C37 P4 C43 C44 116.2(4)
S4 P4 C43 C44 -127.2(4)
C48 C43 C44 C45 -2.3(8)
P4 C43 C44 C45 176.0(4)
C43 C44 C45 C46 0.4(9)
C44 C45 C46 C47 1.9(10)
C45 C46 C47 C48 -2.2(11)
C44 C43 C48 C47 2.0(9)
P4 C43 C48 C47 -176.3(5)
C46 C47 C48 C43 0.2(10)
C51 N3 C49 C50 67.8(6)
Zr N3 C49 C50 -115.3(5)
C49 N3 C51 C52 65.0(6)
Zr N3 C51 C52 -111.4(5)
C55 N4 C53 C54 65.8(6)
Zr N4 C53 C54 -114.3(4)
C53 N4 C55 C56 64.7(6)
Zr N4 C55 C56 -115.2(5)
